data_7121339
loop_
_publ_author_name
'Zhou, Mi'
'Ju, Zhanfeng'
'Yuan, Daqiang'

_publ_section_title
;
 A new metal-organic framework constructed from cationic nodes and
 cationic linkers for highly efficient anion exchange
;
_journal_name_full 'Chemical Communications'
_journal_paper_doi 10.1039/C8CC01225C
_journal_year 2018
_chemical_formula_moiety 'C30 H30 Cu2 N6 O12, 2(C H4 O)'
_chemical_formula_sum 'C32 H38 Cu2 N6 O14'
_chemical_formula_weight 857.76
_space_group_crystal_system monoclinic
_space_group_IT_number 14
_space_group_name_Hall '-P 2ybc'
_space_group_name_H-M_alt 'P 1 21/c 1'
_symmetry_space_group_name_Hall '-P 2ybc'
_symmetry_space_group_name_H-M 'P 1 21/c 1'
_atom_sites_solution_hydrogens geom
_audit_creation_method SHELXL-2017/1
_audit_update_record
;
2018-02-06 deposited with the CCDC.
2018-02-27 downloaded from the CCDC.
;
_cell_angle_alpha 90
_cell_angle_beta 103.055(2)
_cell_angle_gamma 90
_cell_formula_units_Z 2
_cell_length_a 8.70380(10)
_cell_length_b 13.4115(2)
_cell_length_c 15.6432(2)
_cell_measurement_reflns_used 4216
_cell_measurement_temperature 99.9(5)
_cell_measurement_theta_max 72.7860
_cell_measurement_theta_min 3.2550
_cell_volume 1778.85(4)
_computing_cell_refinement 'CrysAlisPro 1.171.39.6a (Rigaku OD, 2015)'
_computing_data_collection 'CrysAlisPro 1.171.39.6a (Rigaku OD, 2015)'
_computing_data_reduction 'CrysAlisPro 1.171.39.6a (Rigaku OD, 2015)'
_computing_structure_refinement 'SHELXL-2017/1 (Sheldrick, 2017)'
_computing_structure_solution 'SHELXT 2014/5 (Sheldrick, 2014)'
_diffrn_ambient_temperature 99.9(5)
_diffrn_detector_area_resol_mean 10.5594
_diffrn_measured_fraction_theta_full 0.998
_diffrn_measured_fraction_theta_max 0.976
_diffrn_measurement_device_type 'SuperNova, Dual, Cu at home/near, Atlas'
_diffrn_radiation_type CuK\a
_diffrn_radiation_wavelength 1.54184
_diffrn_reflns_av_R_equivalents 0.0178
_diffrn_reflns_av_unetI/netI 0.0215
_diffrn_reflns_Laue_measured_fraction_full 0.998
_diffrn_reflns_Laue_measured_fraction_max 0.976
_diffrn_reflns_limit_h_max 10
_diffrn_reflns_limit_h_min -7
_diffrn_reflns_limit_k_max 15
_diffrn_reflns_limit_k_min -16
_diffrn_reflns_limit_l_max 18
_diffrn_reflns_limit_l_min -19
_diffrn_reflns_number 6962
_diffrn_reflns_point_group_measured_fraction_full 0.998
_diffrn_reflns_point_group_measured_fraction_max 0.976
_diffrn_reflns_theta_full 67.684
_diffrn_reflns_theta_max 73.111
_diffrn_reflns_theta_min 5.217
_diffrn_source 'micro-focus sealed X-ray tube'
_exptl_absorpt_coefficient_mu 2.151
_exptl_absorpt_correction_T_max 1.00000
_exptl_absorpt_correction_T_min 0.61844
_exptl_absorpt_correction_type multi-scan
_exptl_absorpt_process_details
;
CrysAlisPro 1.171.39.6a (Rigaku Oxford Diffraction, 2015)
Empirical absorption correction using spherical harmonics,
 implemented in SCALE3 ABSPACK scaling algorithm.
;
_exptl_crystal_colour black
_exptl_crystal_density_diffrn 1.601
_exptl_crystal_description needle
_exptl_crystal_F_000 884
_exptl_crystal_size_max 1
_exptl_crystal_size_mid 0.2
_exptl_crystal_size_min 0.1
_refine_diff_density_max 0.464
_refine_diff_density_min -0.433
_refine_diff_density_rms 0.057
_refine_ls_extinction_method none
_refine_ls_goodness_of_fit_ref 1.046
_refine_ls_hydrogen_treatment constr
_refine_ls_matrix_type full
_refine_ls_number_parameters 330
_refine_ls_number_reflns 3480
_refine_ls_number_restraints 30
_refine_ls_restrained_S_all 1.087
_refine_ls_R_factor_all 0.0383
_refine_ls_R_factor_gt 0.0342
_refine_ls_shift/su_max 0.000
_refine_ls_shift/su_mean 0.000
_refine_ls_structure_factor_coef Fsqd
_refine_ls_weighting_details 'w=1/[\s^2^(Fo^2^)+(0.0362P)^2^+1.8072P] where P=(Fo^2^+2Fc^2^)/3'
_refine_ls_weighting_scheme calc
_refine_ls_wR_factor_gt 0.0838
_refine_ls_wR_factor_ref 0.0862
_reflns_Friedel_coverage 0.000
_reflns_number_gt 3182
_reflns_number_total 3480
_reflns_threshold_expression 'I > 2\s(I)'
_cod_data_source_file c8cc01225c2.cif
_cod_data_source_block rac-ligand
_cod_database_code 7121339
_shelx_shelxl_version_number 2017/1
_shelx_space_group_comment
;
The symmetry employed for this shelxl refinement is uniquely defined
by the following loop, which should always be used as a source of
symmetry information in preference to the above space-group names.
They are only intended as comments.
;

loop_
_space_group_symop_operation_xyz
'x, y, z'
'-x, y+1/2, -z+1/2'
'-x, -y, -z'
'x, -y-1/2, z-1/2'

loop_
_atom_site_label
_atom_site_type_symbol
_atom_site_fract_x
_atom_site_fract_y
_atom_site_fract_z
_atom_site_U_iso_or_equiv
_atom_site_adp_type
_atom_site_occupancy
_atom_site_site_symmetry_order
_atom_site_calc_flag
_atom_site_refinement_flags_posn
_atom_site_refinement_flags_adp
_atom_site_refinement_flags_occupancy
_atom_site_disorder_assembly
_atom_site_disorder_group
Cu1 Cu -0.08365(3) 0.42106(2) 0.53152(2) 0.02437(11) Uani 1 1 d . . . . .
O1 O 0.77733(18) 0.44590(12) 0.81910(11) 0.0336(4) Uani 1 1 d . . . . .
H1A H 0.864406 0.421307 0.861937 0.040 Uiso 1 1 calc R U . . .
O2 O 0.65475(19) 0.31652(14) 0.86313(12) 0.0427(4) Uani 1 1 d . . . . .
O3 O 0.12026(19) 0.47975(14) 0.55554(12) 0.0509(6) Uani 1 1 d . . . . .
O6 O -0.2255(2) 0.70479(15) 0.63288(12) 0.0428(4) Uani 1 1 d . . . . .
O7 O 1.0077(2) 0.37376(13) 0.93898(13) 0.0434(4) Uani 1 1 d . . . . .
H7A H 1.019390 0.305638 0.925040 0.052 Uiso 1 1 calc R U . . .
N1 N 0.28920(19) 0.63271(12) 0.50029(11) 0.0232(4) Uani 1 1 d . . . . .
N2 N -0.0317(2) 0.32676(18) 0.62266(14) 0.0461(6) Uani 1 1 d . . . . .
C1 C 0.6543(2) 0.38741(16) 0.81567(13) 0.0246(4) Uani 1 1 d . . . . .
C2 C 0.5140(2) 0.41527(15) 0.74575(13) 0.0207(4) Uani 1 1 d . . . . .
C3 C 0.5179(2) 0.49267(15) 0.68659(12) 0.0201(4) Uani 1 1 d . . . . .
H3 H 0.610228 0.529097 0.690943 0.024 Uiso 1 1 calc R U . . .
C4 C 0.3852(2) 0.51629(15) 0.62095(12) 0.0206(4) Uani 1 1 d . . . . .
C5 C 0.2451(2) 0.45956(16) 0.61538(13) 0.0259(4) Uani 1 1 d . . . . .
C6 C 0.2413(2) 0.38058(16) 0.67577(13) 0.0252(4) Uani 1 1 d . . . . .
C7 C 0.3771(2) 0.36040(15) 0.73990(13) 0.0225(4) Uani 1 1 d . . . . .
H7 H 0.375788 0.309011 0.779651 0.027 Uiso 1 1 calc R U . . .
C8 C 0.1018(3) 0.3193(2) 0.67646(17) 0.0409(6) Uani 1 1 d . . . . .
H8 H 0.111587 0.270790 0.719874 0.049 Uiso 1 1 calc R U . . .
C9 C 0.3983(2) 0.60119(16) 0.56347(14) 0.0254(4) Uani 1 1 d . . . . .
H9 H 0.494225 0.634795 0.574006 0.030 Uiso 1 1 calc R U . . .
C16 C 1.1552(4) 0.4167(3) 0.9673(4) 0.0990(15) Uani 1 1 d . U . . .
H16A H 1.143386 0.485363 0.981811 0.149 Uiso 1 1 calc R U . . .
H16B H 1.211950 0.412515 0.921427 0.149 Uiso 1 1 calc R U . . .
H16C H 1.212474 0.381868 1.018201 0.149 Uiso 1 1 calc R U . . .
O4A O -0.1338(5) 0.5483(2) 0.6378(2) 0.0393(10) Uani 0.651(7) 1 d . . P A 1
O5A O -0.0064(4) 0.6704(2) 0.5932(2) 0.0308(8) Uani 0.651(7) 1 d . . P A 1
N3A N -0.1248(6) 0.6386(4) 0.6204(3) 0.0288(9) Uani 0.651(7) 1 d . . P A 1
C10A C 0.2891(4) 0.7292(3) 0.4558(3) 0.0181(8) Uani 0.644(7) 1 d . . P B 1
H10A H 0.240360 0.778773 0.487359 0.022 Uiso 0.644(7) 1 calc R U P B 1
C11A C 0.4490(15) 0.7661(9) 0.4515(8) 0.022(2) Uani 0.644(7) 1 d . U P B 1
H11A H 0.499722 0.718554 0.420109 0.027 Uiso 0.644(7) 1 calc R U P B 1
H11B H 0.513860 0.773592 0.510308 0.027 Uiso 0.644(7) 1 calc R U P B 1
C12A C 0.4318(4) 0.8691(3) 0.4030(3) 0.0286(9) Uani 0.644(7) 1 d . . P B 1
H12A H 0.392462 0.918184 0.438304 0.034 Uiso 0.644(7) 1 calc R U P B 1
H12B H 0.534582 0.891037 0.396278 0.034 Uiso 0.644(7) 1 calc R U P B 1
C13A C 0.3199(5) 0.8624(4) 0.3131(3) 0.0311(10) Uani 0.644(7) 1 d . . P B 1
H13A H 0.369446 0.823277 0.274687 0.037 Uiso 0.644(7) 1 calc R U P B 1
H13B H 0.302331 0.928949 0.288546 0.037 Uiso 0.644(7) 1 calc R U P B 1
C14A C 0.1611(11) 0.8158(7) 0.3151(6) 0.0240(17) Uani 0.644(7) 1 d . U P B 1
H14A H 0.101907 0.860844 0.344048 0.029 Uiso 0.644(7) 1 calc R U P B 1
H14B H 0.101066 0.805462 0.255497 0.029 Uiso 0.644(7) 1 calc R U P B 1
C15A C 0.1837(4) 0.7170(3) 0.3633(2) 0.0209(9) Uani 0.644(7) 1 d . . P B 1
H15A H 0.233095 0.669503 0.330165 0.025 Uiso 0.644(7) 1 calc R U P B 1
C10B C 0.3088(8) 0.7012(5) 0.4225(5) 0.0196(14) Uani 0.356(7) 1 d . . P B 2
H10B H 0.311224 0.658852 0.371764 0.024 Uiso 0.356(7) 1 calc R U P B 2
C11B C 0.457(3) 0.7719(17) 0.4392(13) 0.019(3) Uani 0.356(7) 1 d . U P B 2
H11C H 0.461582 0.811176 0.491733 0.023 Uiso 0.356(7) 1 calc R U P B 2
H11D H 0.552934 0.732265 0.447828 0.023 Uiso 0.356(7) 1 calc R U P B 2
C12B C 0.4473(8) 0.8385(6) 0.3633(6) 0.0272(16) Uani 0.356(7) 1 d . . P B 2
H12C H 0.453025 0.798900 0.312206 0.033 Uiso 0.356(7) 1 calc R U P B 2
H12D H 0.536840 0.883529 0.374889 0.033 Uiso 0.356(7) 1 calc R U P B 2
C13B C 0.2960(8) 0.8991(6) 0.3434(5) 0.0254(16) Uani 0.356(7) 1 d . . P B 2
H13C H 0.293893 0.940154 0.292092 0.031 Uiso 0.356(7) 1 calc R U P B 2
H13D H 0.295085 0.943279 0.392410 0.031 Uiso 0.356(7) 1 calc R U P B 2
C14B C 0.149(2) 0.8343(12) 0.3269(11) 0.021(3) Uani 0.356(7) 1 d . U P B 2
H14C H 0.055991 0.876256 0.320626 0.025 Uiso 0.356(7) 1 calc R U P B 2
H14D H 0.140190 0.797332 0.272732 0.025 Uiso 0.356(7) 1 calc R U P B 2
C15B C 0.1555(6) 0.7628(5) 0.4016(4) 0.0206(16) Uani 0.356(7) 1 d . . P B 2
H15B H 0.140775 0.798167 0.453953 0.025 Uiso 0.356(7) 1 calc R U P B 2
O4B O -0.2180(7) 0.5671(3) 0.5855(5) 0.0350(19) Uani 0.349(7) 1 d . . P A 3
O5B O -0.0786(8) 0.6856(4) 0.5422(5) 0.0359(19) Uani 0.349(7) 1 d . . P A 3
N3B N -0.1741(11) 0.6564(6) 0.5889(6) 0.0266(16) Uani 0.349(7) 1 d . . P A 3

loop_
_atom_site_aniso_label
_atom_site_aniso_U_11
_atom_site_aniso_U_22
_atom_site_aniso_U_33
_atom_site_aniso_U_23
_atom_site_aniso_U_13
_atom_site_aniso_U_12
Cu1 0.01841(16) 0.02648(18) 0.02598(17) 0.01120(12) 0.00033(12) -0.00651(12)
O1 0.0213(7) 0.0385(9) 0.0359(9) 0.0128(7) -0.0046(6) -0.0032(6)
O2 0.0292(8) 0.0482(10) 0.0452(10) 0.0257(9) -0.0031(7) -0.0023(7)
O3 0.0276(9) 0.0572(12) 0.0561(11) 0.0414(10) -0.0153(8) -0.0230(8)
O6 0.0309(9) 0.0569(11) 0.0434(10) -0.0080(9) 0.0142(8) 0.0022(8)
O7 0.0323(9) 0.0370(9) 0.0524(11) 0.0041(8) -0.0082(8) 0.0051(7)
N1 0.0208(8) 0.0209(8) 0.0263(9) 0.0070(7) 0.0017(7) -0.0040(7)
N2 0.0258(10) 0.0577(14) 0.0461(12) 0.0345(11) -0.0100(9) -0.0207(10)
C1 0.0214(10) 0.0307(11) 0.0218(9) 0.0016(8) 0.0051(8) 0.0038(8)
C2 0.0188(9) 0.0245(10) 0.0192(9) -0.0009(8) 0.0050(7) 0.0034(8)
C3 0.0179(9) 0.0221(9) 0.0205(9) -0.0016(7) 0.0047(7) 0.0004(7)
C4 0.0193(9) 0.0216(9) 0.0209(9) 0.0011(8) 0.0044(7) -0.0004(8)
C5 0.0225(10) 0.0284(11) 0.0241(10) 0.0079(8) -0.0005(8) -0.0056(8)
C6 0.0209(10) 0.0290(10) 0.0246(10) 0.0072(8) 0.0026(8) -0.0034(8)
C7 0.0236(10) 0.0247(10) 0.0196(9) 0.0043(8) 0.0055(8) 0.0021(8)
C8 0.0281(12) 0.0487(15) 0.0399(13) 0.0295(12) -0.0047(10) -0.0119(11)
C9 0.0188(9) 0.0232(10) 0.0319(11) 0.0046(8) 0.0009(8) -0.0049(8)
C16 0.0398(17) 0.083(3) 0.158(4) -0.044(3) -0.012(2) -0.0042(18)
O4A 0.052(2) 0.0330(15) 0.0399(19) -0.0035(13) 0.0251(18) -0.0134(14)
O5A 0.0301(16) 0.0299(13) 0.0360(19) -0.0054(12) 0.0150(14) -0.0096(11)
N3A 0.026(2) 0.038(2) 0.024(2) -0.0109(18) 0.0087(17) -0.0088(17)
C10A 0.0183(16) 0.0187(17) 0.0169(19) 0.0029(14) 0.0032(14) -0.0024(13)
C11A 0.022(3) 0.021(2) 0.024(3) 0.012(2) 0.008(2) -0.0041(19)
C12A 0.0238(18) 0.029(2) 0.031(2) 0.0096(17) 0.0023(16) -0.0089(15)
C13A 0.028(2) 0.033(2) 0.031(2) 0.0117(18) 0.0030(17) -0.0097(18)
C14A 0.022(3) 0.024(3) 0.023(3) 0.007(2) -0.001(2) -0.006(2)
C15A 0.0201(15) 0.0226(17) 0.0189(16) 0.0031(14) 0.0022(12) -0.0066(13)
C10B 0.026(3) 0.019(3) 0.015(3) 0.002(3) 0.008(3) -0.002(3)
C11B 0.011(4) 0.027(5) 0.020(5) 0.001(4) 0.006(3) -0.008(3)
C12B 0.026(3) 0.026(3) 0.030(4) 0.005(3) 0.007(3) -0.009(3)
C13B 0.027(3) 0.020(3) 0.031(4) 0.007(3) 0.011(3) -0.003(3)
C14B 0.026(4) 0.016(4) 0.022(4) 0.003(3) 0.008(3) 0.002(3)
C15B 0.020(3) 0.021(3) 0.022(3) 0.000(3) 0.007(2) -0.003(2)
O4B 0.037(3) 0.021(2) 0.054(4) -0.005(2) 0.025(3) -0.008(2)
O5B 0.043(4) 0.025(2) 0.049(4) -0.003(2) 0.031(3) -0.006(2)
N3B 0.030(4) 0.026(3) 0.023(4) -0.007(3) 0.005(3) -0.005(3)

loop_
_atom_type_symbol
_atom_type_description
_atom_type_scat_dispersion_real
_atom_type_scat_dispersion_imag
_atom_type_scat_source
C C 0.0181 0.0091 'International Tables Vol C Tables 4.2.6.8 and 6.1.1.4'
H H 0.0000 0.0000 'International Tables Vol C Tables 4.2.6.8 and 6.1.1.4'
N N 0.0311 0.0180 'International Tables Vol C Tables 4.2.6.8 and 6.1.1.4'
O O 0.0492 0.0322 'International Tables Vol C Tables 4.2.6.8 and 6.1.1.4'
Cu Cu -1.9646 0.5888 'International Tables Vol C Tables 4.2.6.8 and 6.1.1.4'

loop_
_geom_angle_atom_site_label_1
_geom_angle_atom_site_label_2
_geom_angle_atom_site_label_3
_geom_angle
_geom_angle_site_symmetry_1
_geom_angle_site_symmetry_3
O3 Cu1 N2 175.43(8) 3_566 .
O3 Cu1 N1 94.82(7) 3_566 3_566
N2 Cu1 N1 89.68(8) . 3_566
O3 Cu1 O3 81.25(7) 3_566 .
N2 Cu1 O3 94.27(8) . .
N1 Cu1 O3 175.89(7) 3_566 .
O3 Cu1 Cu1 40.90(5) 3_566 3_566
N2 Cu1 Cu1 134.62(6) . 3_566
N1 Cu1 Cu1 135.70(5) 3_566 3_566
O3 Cu1 Cu1 40.35(5) . 3_566
C1 O1 H1A 109.5 . .
C5 O3 Cu1 130.58(14) . 3_566
C5 O3 Cu1 130.64(14) . .
Cu1 O3 Cu1 98.75(7) 3_566 .
C16 O7 H7A 109.5 . .
C9 N1 C10A 125.3(2) . .
C9 N1 C10B 127.1(3) . .
C9 N1 Cu1 124.87(14) . 3_566
C10A N1 Cu1 108.21(16) . 3_566
C8 N2 C15A 124.9(2) . 3_566
C8 N2 C15B 124.1(3) . 3_566
C15A N2 C15B 34.6(2) 3_566 3_566
C8 N2 Cu1 125.46(16) . .
C15A N2 Cu1 107.61(16) 3_566 .
C15B N2 Cu1 106.9(2) 3_566 .
O2 C1 O1 123.66(19) . .
O2 C1 C2 122.52(19) . .
O1 C1 C2 113.81(18) . .
C7 C2 C3 120.01(18) . .
C7 C2 C1 117.70(18) . .
C3 C2 C1 122.29(18) . .
C2 C3 C4 121.07(18) . .
C2 C3 H3 119.5 . .
C4 C3 H3 119.5 . .
C3 C4 C5 118.57(18) . .
C3 C4 C9 117.34(17) . .
C5 C4 C9 124.06(18) . .
O3 C5 C4 120.05(18) . .
O3 C5 C6 119.65(18) . .
C4 C5 C6 120.30(18) . .
C7 C6 C5 118.63(18) . .
C7 C6 C8 117.02(18) . .
C5 C6 C8 124.34(19) . .
C2 C7 C6 121.42(18) . .
C2 C7 H7 119.3 . .
C6 C7 H7 119.3 . .
N2 C8 C6 125.6(2) . .
N2 C8 H8 117.2 . .
C6 C8 H8 117.2 . .
N1 C9 C4 125.58(18) . .
N1 C9 H9 117.2 . .
C4 C9 H9 117.2 . .
O7 C16 H16A 109.5 . .
O7 C16 H16B 109.5 . .
H16A C16 H16B 109.5 . .
O7 C16 H16C 109.5 . .
H16A C16 H16C 109.5 . .
H16B C16 H16C 109.5 . .
O4A N3A O5A 119.6(4) . .
O4A N3A O6 123.7(4) . .
O5A N3A O6 116.6(4) . .
N1 C10A C11A 114.4(5) . .
N1 C10A C15A 106.7(3) . .
C11A C10A C15A 110.9(5) . .
N1 C10A H10A 108.2 . .
C11A C10A H10A 108.2 . .
C15A C10A H10A 108.2 . .
C10A C11A C12A 109.0(8) . .
C10A C11A H11A 109.9 . .
C12A C11A H11A 109.9 . .
C10A C11A H11B 109.9 . .
C12A C11A H11B 109.9 . .
H11A C11A H11B 108.3 . .
C13A C12A C11A 111.5(6) . .
C13A C12A H12A 109.3 . .
C11A C12A H12A 109.3 . .
C13A C12A H12B 109.3 . .
C11A C12A H12B 109.3 . .
H12A C12A H12B 108.0 . .
C12A C13A C14A 113.6(5) . .
C12A C13A H13A 108.8 . .
C14A C13A H13A 108.8 . .
C12A C13A H13B 108.8 . .
C14A C13A H13B 108.8 . .
H13A C13A H13B 107.7 . .
C15A C14A C13A 110.6(6) . .
C15A C14A H14A 109.5 . .
C13A C14A H14A 109.5 . .
C15A C14A H14B 109.5 . .
C13A C14A H14B 109.5 . .
H14A C14A H14B 108.1 . .
N2 C15A C14A 113.1(4) 3_566 .
N2 C15A C10A 105.2(3) 3_566 .
C14A C15A C10A 111.0(4) . .
N2 C15A H15A 109.1 3_566 .
C14A C15A H15A 109.1 . .
C10A C15A H15A 109.1 . .
C15B C10B N1 103.8(5) . .
C15B C10B C11B 110.6(10) . .
N1 C10B C11B 117.0(8) . .
C15B C10B H10B 108.4 . .
N1 C10B H10B 108.4 . .
C11B C10B H10B 108.4 . .
C12B C11B C10B 109.5(12) . .
C12B C11B H11C 109.8 . .
C10B C11B H11C 109.8 . .
C12B C11B H11D 109.8 . .
C10B C11B H11D 109.8 . .
H11C C11B H11D 108.2 . .
C11B C12B C13B 112.4(11) . .
C11B C12B H12C 109.1 . .
C13B C12B H12C 109.1 . .
C11B C12B H12D 109.1 . .
C13B C12B H12D 109.1 . .
H12C C12B H12D 107.9 . .
C12B C13B C14B 112.8(8) . .
C12B C13B H13C 109.0 . .
C14B C13B H13C 109.0 . .
C12B C13B H13D 109.0 . .
C14B C13B H13D 109.0 . .
H13C C13B H13D 107.8 . .
C15B C14B C13B 110.4(12) . .
C15B C14B H14C 109.6 . .
C13B C14B H14C 109.6 . .
C15B C14B H14D 109.6 . .
C13B C14B H14D 109.6 . .
H14C C14B H14D 108.1 . .
C14B C15B C10B 112.8(8) . .
C14B C15B H15B 110.6 . .
C10B C15B H15B 110.6 . .
N2 C15B H15B 110.6 3_566 .
O6 N3B O4B 115.0(7) . .
O6 N3B O5B 125.2(7) . .
O4B N3B O5B 119.7(7) . .

loop_
_geom_bond_atom_site_label_1
_geom_bond_atom_site_label_2
_geom_bond_distance
_geom_bond_site_symmetry_2
Cu1 O3 1.8788(16) 3_566
Cu1 N2 1.8830(19) .
Cu1 N1 1.8885(17) 3_566
Cu1 O3 1.8998(16) .
Cu1 Cu1 2.8679(6) 3_566
O1 C1 1.319(3) .
O1 H1A 0.9501 .
O2 C1 1.206(3) .
O3 C5 1.292(3) .
O6 N3B 1.111(8) .
O6 N3A 1.294(5) .
O7 C16 1.385(4) .
O7 H7A 0.9501 .
N1 C9 1.278(3) .
N1 C10A 1.470(4) .
N1 C10B 1.565(6) .
N2 C8 1.275(3) .
N2 C15A 1.509(3) 3_566
N2 C15B 1.602(6) 3_566
C1 C2 1.491(3) .
C2 C7 1.386(3) .
C2 C3 1.396(3) .
C3 C4 1.397(3) .
C3 H3 0.9300 .
C4 C5 1.423(3) .
C4 C9 1.471(3) .
C5 C6 1.425(3) .
C6 C7 1.393(3) .
C6 C8 1.469(3) .
C7 H7 0.9300 .
C8 H8 0.9300 .
C9 H9 0.9300 .
C16 H16A 0.9600 .
C16 H16B 0.9600 .
C16 H16C 0.9600 .
O4A N3A 1.248(5) .
O5A N3A 1.273(5) .
C10A C11A 1.493(14) .
C10A C15A 1.536(5) .
C10A H10A 0.9800 .
C11A C12A 1.566(13) .
C11A H11A 0.9700 .
C11A H11B 0.9700 .
C12A C13A 1.522(6) .
C12A H12A 0.9700 .
C12A H12B 0.9700 .
C13A C14A 1.523(11) .
C13A H13A 0.9700 .
C13A H13B 0.9700 .
C14A C15A 1.516(10) .
C14A H14A 0.9700 .
C14A H14B 0.9700 .
C15A H15A 0.9800 .
C10B C15B 1.540(10) .
C10B C11B 1.58(2) .
C10B H10B 0.9800 .
C11B C12B 1.47(2) .
C11B H11C 0.9700 .
C11B H11D 0.9700 .
C12B C13B 1.520(11) .
C12B H12C 0.9700 .
C12B H12D 0.9700 .
C13B C14B 1.52(2) .
C13B H13C 0.9700 .
C13B H13D 0.9700 .
C14B C15B 1.501(19) .
C14B H14C 0.9700 .
C14B H14D 0.9700 .
C15B H15B 0.9800 .
O4B N3B 1.255(9) .
O5B N3B 1.286(9) .
